data_1543554
loop_
_publ_author_name
'Qi, Changxing'
'Bao, Jian'
'Wang, Jianping'
'Zhu, Hucheng'
'Xue, Yongbo'
'Wang, Xiaochuan'
'Li, Hua'
'Sun, Weiguang'
'Gao, Weixi'
'Lai, Yongji'
'Chen, Jian-Guo'
'Zhang, Yonghui'

_publ_section_title
;
 Asperterpenes A and B, two unprecedented meroterpenoids from Aspergillus
 terreus with BACE1 inhibitory activities
;
_journal_issue 10
_journal_name_full 'Chem. Sci.'
_journal_page_first 6563
_journal_paper_doi 10.1039/C6SC02464E
_journal_volume 7
_journal_year 2016
_chemical_absolute_configuration ad
_chemical_formula_moiety 'C26 H34 O7, 0.5(C H4 O)'
_chemical_formula_sum 'C26.5 H36 O7.5'
_chemical_formula_weight 474.55
_chemical_name_systematic
; 
 ? 
;
_space_group_IT_number 18
_symmetry_cell_setting orthorhombic
_symmetry_space_group_name_Hall 'P 2 2ab'
_symmetry_space_group_name_H-M 'P 21 21 2'
_atom_sites_solution_hydrogens geom
_atom_sites_solution_primary direct
_atom_sites_solution_secondary difmap
_audit_creation_method SHELXL-97
_audit_update_record
;
2015-08-03 deposited with the CCDC.
2016-06-27 downloaded from the CCDC.
;
_cell_angle_alpha 90.00
_cell_angle_beta 90.00
_cell_angle_gamma 90.00
_cell_formula_units_Z 4
_cell_length_a 15.9092(4)
_cell_length_b 18.9397(5)
_cell_length_c 8.0829(2)
_cell_measurement_reflns_used 9897
_cell_measurement_temperature 298(2)
_cell_measurement_theta_max 69.84
_cell_measurement_theta_min 3.63
_cell_volume 2435.50(11)
_computing_cell_refinement 'Bruker SAINT'
_computing_data_collection 'Bruker APEX2'
_computing_data_reduction 'Bruker SAINT'
_computing_molecular_graphics 'Bruker SHELXTL'
_computing_publication_material 'Bruker SHELXTL'
_computing_structure_refinement 'SHELXL-97 (Sheldrick, 2008)'
_computing_structure_solution 'SHELXS-97 (Sheldrick, 2008)'
_diffrn_ambient_temperature 298(2)
_diffrn_measured_fraction_theta_full 0.956
_diffrn_measured_fraction_theta_max 0.956
_diffrn_measurement_device_type 'Bruker APEX-II CCD'
_diffrn_measurement_method '\f and \w scans'
_diffrn_radiation_monochromator graphite
_diffrn_radiation_source 'fine-focus sealed tube'
_diffrn_radiation_type CuK\a
_diffrn_radiation_wavelength 1.54178
_diffrn_reflns_av_R_equivalents 0.0479
_diffrn_reflns_av_sigmaI/netI 0.0380
_diffrn_reflns_limit_h_max 17
_diffrn_reflns_limit_h_min -17
_diffrn_reflns_limit_k_max 22
_diffrn_reflns_limit_k_min -21
_diffrn_reflns_limit_l_max 7
_diffrn_reflns_limit_l_min -9
_diffrn_reflns_number 13869
_diffrn_reflns_theta_full 64.99
_diffrn_reflns_theta_max 64.99
_diffrn_reflns_theta_min 3.63
_exptl_absorpt_coefficient_mu 0.770
_exptl_absorpt_correction_T_max 0.9270
_exptl_absorpt_correction_T_min 0.9133
_exptl_absorpt_correction_type multi-scan
_exptl_absorpt_process_details SADABS,Sheldrick,2008
_exptl_crystal_colour colorless
_exptl_crystal_density_diffrn 1.294
_exptl_crystal_density_method 'not measured'
_exptl_crystal_description block
_exptl_crystal_F_000 1020
_exptl_crystal_size_max 0.12
_exptl_crystal_size_mid 0.12
_exptl_crystal_size_min 0.10
_refine_diff_density_max 0.180
_refine_diff_density_min -0.196
_refine_diff_density_rms 0.041
_refine_ls_abs_structure_details 'Flack H D (1983), Acta Cryst. A39, 876-881'
_refine_ls_abs_structure_Flack 0.14(18)
_refine_ls_extinction_coef 0.0119(8)
_refine_ls_extinction_expression Fc^*^=kFc[1+0.001xFc^2^\l^3^/sin(2\q)]^-1/4^
_refine_ls_extinction_method SHELXL
_refine_ls_goodness_of_fit_ref 1.046
_refine_ls_hydrogen_treatment constr
_refine_ls_matrix_type full
_refine_ls_number_parameters 326
_refine_ls_number_reflns 3931
_refine_ls_number_restraints 13
_refine_ls_restrained_S_all 1.052
_refine_ls_R_factor_all 0.0411
_refine_ls_R_factor_gt 0.0407
_refine_ls_shift/su_max 0.002
_refine_ls_shift/su_mean 0.000
_refine_ls_structure_factor_coef Fsqd
_refine_ls_weighting_details 'calc w=1/[\s^2^(Fo^2^)+(0.0780P)^2^+0.2364P] where P=(Fo^2^+2Fc^2^)/3'
_refine_ls_weighting_scheme calc
_refine_ls_wR_factor_gt 0.1136
_refine_ls_wR_factor_ref 0.1140
_reflns_number_gt 3864
_reflns_number_total 3931
_reflns_threshold_expression >2sigma(I)
_cod_data_source_file c6sc02464e2.cif
_cod_data_source_block t
_cod_depositor_comments
;
The following automatic conversions were performed:

'_symmetry_cell_setting' value 'Orthorhombic' changed to
'orthorhombic' according to
/usr/data/users/saulius/crontab/automatic-downloads/rss-feeds/RSC/lib/dictionaries/cif_core.dic
dictionary named 'cif_core.dic' version 2.4.2 from 2011-04-26.

Automatic conversion script
Id: cif_fix_values 4268 2015-11-12 08:31:59Z antanas 

 Adding full bibliography for 1543553--1543554.cif.
;
_cod_original_sg_symbol_H-M P2(1)2(1)2
_cod_original_formula_sum 'C26.50 H36 O7.50'
_cod_database_code 1543554

loop_
_symmetry_equiv_pos_as_xyz
'x, y, z'
'x+1/2, -y+1/2, -z'
'-x+1/2, y+1/2, -z'
'-x, -y, z'

loop_
_atom_site_label
_atom_site_type_symbol
_atom_site_fract_x
_atom_site_fract_y
_atom_site_fract_z
_atom_site_U_iso_or_equiv
_atom_site_adp_type
_atom_site_occupancy
_atom_site_symmetry_multiplicity
_atom_site_calc_flag
_atom_site_refinement_flags
_atom_site_disorder_assembly
_atom_site_disorder_group
C1 C 0.46727(13) 0.21237(10) 0.5193(3) 0.0545(5) Uani 1 1 d . . .
H1A H 0.4898 0.1684 0.4767 0.065 Uiso 1 1 calc R . .
H1B H 0.4354 0.2346 0.4312 0.065 Uiso 1 1 calc R . .
C2 C 0.54048(15) 0.26083(12) 0.5672(3) 0.0665(6) Uani 1 1 d . . .
H2A H 0.5778 0.2662 0.4732 0.080 Uiso 1 1 calc R . .
H2B H 0.5188 0.3071 0.5957 0.080 Uiso 1 1 calc R . .
C3 C 0.58876(13) 0.23183(10) 0.7106(3) 0.0556(5) Uani 1 1 d . . .
C4 C 0.53932(13) 0.21593(10) 0.8673(3) 0.0530(5) Uani 1 1 d . . .
C5 C 0.46305(11) 0.16944(8) 0.8106(2) 0.0421(4) Uani 1 1 d . . .
H5 H 0.4888 0.1259 0.7693 0.051 Uiso 1 1 calc R . .
C6 C 0.40542(13) 0.14519(10) 0.9476(2) 0.0471(4) Uani 1 1 d . . .
C7 C 0.35373(12) 0.08136(10) 0.9020(2) 0.0462(4) Uani 1 1 d . . .
H7A H 0.3176 0.0690 0.9942 0.055 Uiso 1 1 calc R . .
H7B H 0.3909 0.0418 0.8811 0.055 Uiso 1 1 calc R . .
C8 C 0.29898(11) 0.09486(9) 0.7466(2) 0.0388(4) Uani 1 1 d . . .
C9 C 0.35123(11) 0.13192(8) 0.6094(2) 0.0378(4) Uani 1 1 d . . .
H9 H 0.3906 0.0960 0.5690 0.045 Uiso 1 1 calc R . .
C10 C 0.40737(12) 0.19578(8) 0.6644(2) 0.0426(4) Uani 1 1 d . . .
C11 C 0.29535(13) 0.14982(10) 0.4617(2) 0.0491(4) Uani 1 1 d . . .
H11A H 0.2647 0.1927 0.4880 0.059 Uiso 1 1 calc R . .
H11B H 0.3316 0.1604 0.3684 0.059 Uiso 1 1 calc R . .
C12 C 0.23255(11) 0.09507(9) 0.4068(2) 0.0423(4) Uani 1 1 d . . .
C13 C 0.20807(11) 0.03147(9) 0.5165(2) 0.0447(4) Uani 1 1 d . . .
C14 C 0.26933(10) 0.02305(8) 0.6691(2) 0.0392(4) Uani 1 1 d . . .
C15 C 0.34179(11) -0.02407(8) 0.5991(2) 0.0421(4) Uani 1 1 d . . .
C16 C 0.31935(14) -0.05470(9) 0.4314(2) 0.0512(5) Uani 1 1 d . . .
C17 C 0.22757(14) -0.03439(10) 0.4111(3) 0.0530(5) Uani 1 1 d . . .
C18 C 0.51778(17) 0.28678(13) 0.9516(4) 0.0730(7) Uani 1 1 d . . .
H18A H 0.4849 0.2780 1.0491 0.109 Uiso 1 1 calc R . .
H18B H 0.4862 0.3157 0.8764 0.109 Uiso 1 1 calc R . .
H18C H 0.5688 0.3106 0.9817 0.109 Uiso 1 1 calc R . .
C19 C 0.59311(15) 0.17234(14) 0.9860(3) 0.0676(6) Uani 1 1 d . . .
H19A H 0.6068 0.1279 0.9354 0.101 Uiso 1 1 calc R . .
H19B H 0.5624 0.1641 1.0864 0.101 Uiso 1 1 calc R . .
H19C H 0.6439 0.1976 1.0107 0.101 Uiso 1 1 calc R . .
C20 C 0.22288(12) 0.13954(11) 0.8016(3) 0.0536(5) Uani 1 1 d . . .
H20A H 0.1852 0.1108 0.8652 0.080 Uiso 1 1 calc R . .
H20B H 0.1942 0.1573 0.7058 0.080 Uiso 1 1 calc R . .
H20C H 0.2420 0.1784 0.8681 0.080 Uiso 1 1 calc R . .
C21 C 0.35680(14) 0.26268(10) 0.7084(3) 0.0620(6) Uani 1 1 d . . .
H21A H 0.3925 0.3034 0.6990 0.093 Uiso 1 1 calc R . .
H21B H 0.3363 0.2590 0.8197 0.093 Uiso 1 1 calc R . .
H21C H 0.3102 0.2673 0.6337 0.093 Uiso 1 1 calc R . .
C22 C 0.19653(15) 0.10252(11) 0.2612(3) 0.0569(5) Uani 1 1 d . . .
H22A H 0.2100 0.1409 0.1947 0.068 Uiso 1 1 calc R . .
H22B H 0.1576 0.0693 0.2249 0.068 Uiso 1 1 calc R . .
C23 C 0.11432(13) 0.03402(13) 0.5586(3) 0.0615(5) Uani 1 1 d . . .
H23A H 0.1027 0.0757 0.6223 0.092 Uiso 1 1 calc R . .
H23B H 0.0994 -0.0071 0.6216 0.092 Uiso 1 1 calc R . .
H23C H 0.0821 0.0351 0.4582 0.092 Uiso 1 1 calc R . .
C24 C 0.37361(16) -0.02213(11) 0.2962(3) 0.0643(6) Uani 1 1 d . . .
H24A H 0.4314 -0.0341 0.3151 0.096 Uiso 1 1 calc R . .
H24B H 0.3673 0.0283 0.2979 0.096 Uiso 1 1 calc R . .
H24C H 0.3563 -0.0400 0.1904 0.096 Uiso 1 1 calc R . .
C25 C 0.22609(11) -0.02575(10) 0.7951(3) 0.0475(4) Uani 1 1 d . . .
C26 C 0.17177(18) -0.14127(13) 0.8263(4) 0.0847(9) Uani 1 1 d . . .
H26A H 0.1949 -0.1426 0.9359 0.127 Uiso 1 1 calc R . .
H26B H 0.1767 -0.1871 0.7764 0.127 Uiso 1 1 calc R . .
H26C H 0.1136 -0.1281 0.8319 0.127 Uiso 1 1 calc R . .
O1 O 0.66363(10) 0.22146(9) 0.7011(2) 0.0736(5) Uani 1 1 d . . .
O2 O 0.39987(12) 0.17283(10) 1.0809(2) 0.0779(5) Uani 1 1 d . . .
O3 O 0.17776(12) -0.06519(8) 0.3269(2) 0.0757(5) Uani 1 1 d . . .
O4 O 0.33349(12) -0.12839(7) 0.4220(2) 0.0699(5) Uani 1 1 d . . .
H4 H 0.3106 -0.1480 0.5005 0.105 Uiso 1 1 calc R . .
O5 O 0.40622(9) -0.03732(7) 0.67079(18) 0.0547(4) Uani 1 1 d . . .
O6 O 0.20255(12) -0.01138(9) 0.9295(2) 0.0735(5) Uani 1 1 d . . .
O7 O 0.21723(10) -0.09003(7) 0.7276(2) 0.0624(4) Uani 1 1 d . . .
C27 C 0.498(2) 0.5065(9) 0.9480(12) 0.124(3) Uani 0.50 1 d PDU A -1
H27A H 0.5074 0.4840 1.0529 0.187 Uiso 0.50 1 calc PR A -1
H27B H 0.4522 0.5390 0.9572 0.187 Uiso 0.50 1 calc PR A -1
H27C H 0.5481 0.5315 0.9157 0.187 Uiso 0.50 1 calc PR A -1
O8 O 0.4789(4) 0.4545(4) 0.8270(9) 0.149(2) Uani 0.50 1 d PDU A -1
H8 H 0.4318 0.4386 0.8447 0.224 Uiso 0.50 1 calc PR A -1

loop_
_atom_site_aniso_label
_atom_site_aniso_U_11
_atom_site_aniso_U_22
_atom_site_aniso_U_33
_atom_site_aniso_U_23
_atom_site_aniso_U_13
_atom_site_aniso_U_12
C1 0.0690(12) 0.0401(9) 0.0545(12) 0.0088(8) 0.0051(9) -0.0098(9)
C2 0.0782(14) 0.0460(11) 0.0753(16) 0.0061(10) 0.0117(12) -0.0200(10)
C3 0.0609(12) 0.0336(9) 0.0724(14) -0.0115(9) 0.0078(10) -0.0108(8)
C4 0.0585(11) 0.0415(10) 0.0591(13) -0.0148(8) 0.0024(9) -0.0041(8)
C5 0.0527(9) 0.0299(8) 0.0437(10) -0.0065(7) 0.0023(7) 0.0019(7)
C6 0.0594(10) 0.0442(9) 0.0377(10) -0.0033(7) 0.0004(7) -0.0015(8)
C7 0.0610(10) 0.0440(9) 0.0335(9) 0.0060(7) 0.0000(7) -0.0055(8)
C8 0.0488(9) 0.0315(8) 0.0361(9) 0.0021(6) 0.0028(7) 0.0005(7)
C9 0.0517(9) 0.0270(7) 0.0346(9) 0.0044(6) 0.0027(7) 0.0035(6)
C10 0.0558(10) 0.0242(7) 0.0477(10) 0.0011(6) 0.0037(8) 0.0037(7)
C11 0.0643(11) 0.0387(9) 0.0442(10) 0.0104(7) -0.0039(8) 0.0002(8)
C12 0.0556(9) 0.0337(8) 0.0375(9) 0.0021(7) 0.0001(7) 0.0101(7)
C13 0.0531(10) 0.0388(9) 0.0422(10) 0.0032(7) -0.0021(7) -0.0005(7)
C14 0.0478(9) 0.0324(8) 0.0372(10) 0.0057(6) 0.0017(7) -0.0009(7)
C15 0.0555(10) 0.0272(7) 0.0437(10) 0.0100(7) 0.0029(8) 0.0021(7)
C16 0.0785(12) 0.0266(8) 0.0486(11) 0.0012(7) 0.0001(9) 0.0090(8)
C17 0.0763(12) 0.0331(9) 0.0495(12) 0.0061(8) -0.0094(9) -0.0036(8)
C18 0.0815(15) 0.0537(13) 0.0837(17) -0.0326(12) 0.0074(13) -0.0103(11)
C19 0.0653(13) 0.0709(14) 0.0664(15) -0.0127(11) -0.0106(11) -0.0019(11)
C20 0.0586(11) 0.0501(10) 0.0522(12) -0.0054(9) 0.0082(9) 0.0054(8)
C21 0.0717(13) 0.0277(9) 0.0867(17) -0.0034(9) -0.0044(11) 0.0108(8)
C22 0.0813(13) 0.0422(10) 0.0473(11) 0.0029(8) -0.0115(9) 0.0045(9)
C23 0.0520(11) 0.0680(13) 0.0646(14) 0.0089(11) -0.0048(9) -0.0007(9)
C24 0.0918(15) 0.0512(11) 0.0498(13) 0.0046(9) 0.0137(11) 0.0159(10)
C25 0.0512(10) 0.0441(10) 0.0472(12) 0.0103(8) 0.0008(8) -0.0053(8)
C26 0.0891(17) 0.0532(13) 0.112(2) 0.0263(14) 0.0240(16) -0.0176(12)
O1 0.0639(10) 0.0627(10) 0.0941(13) -0.0150(9) 0.0159(9) -0.0090(7)
O2 0.0972(12) 0.0886(12) 0.0480(10) -0.0241(8) 0.0152(8) -0.0273(10)
O3 0.1005(12) 0.0444(8) 0.0822(12) -0.0066(7) -0.0344(10) -0.0065(8)
O4 0.1098(13) 0.0304(7) 0.0694(11) -0.0039(6) -0.0017(9) 0.0158(7)
O5 0.0589(8) 0.0407(7) 0.0645(9) 0.0053(6) -0.0060(6) 0.0100(6)
O6 0.0979(11) 0.0724(10) 0.0500(10) 0.0053(7) 0.0212(9) -0.0272(9)
O7 0.0787(9) 0.0379(7) 0.0707(10) 0.0106(6) 0.0146(7) -0.0114(6)
C27 0.089(4) 0.125(6) 0.160(6) 0.029(8) -0.019(8) -0.001(5)
O8 0.116(4) 0.161(5) 0.171(6) 0.012(5) -0.020(4) -0.005(4)

loop_
_atom_type_symbol
_atom_type_description
_atom_type_scat_dispersion_real
_atom_type_scat_dispersion_imag
_atom_type_scat_source
C C 0.0181 0.0091 'International Tables Vol C Tables 4.2.6.8 and 6.1.1.4'
H H 0.0000 0.0000 'International Tables Vol C Tables 4.2.6.8 and 6.1.1.4'
O O 0.0492 0.0322 'International Tables Vol C Tables 4.2.6.8 and 6.1.1.4'

loop_
_geom_angle_atom_site_label_1
_geom_angle_atom_site_label_2
_geom_angle_atom_site_label_3
_geom_angle
C2 C1 C10 113.53(18)
C2 C1 H1A 108.9
C10 C1 H1A 108.9
C2 C1 H1B 108.9
C10 C1 H1B 108.9
H1A C1 H1B 107.7
C3 C2 C1 111.48(17)
C3 C2 H2A 109.3
C1 C2 H2A 109.3
C3 C2 H2B 109.3
C1 C2 H2B 109.3
H2A C2 H2B 108.0
O1 C3 C2 121.1(2)
O1 C3 C4 122.0(2)
C2 C3 C4 116.91(18)
C3 C4 C19 109.89(18)
C3 C4 C18 108.08(18)
C19 C4 C18 108.5(2)
C3 C4 C5 105.55(16)
C19 C4 C5 108.27(17)
C18 C4 C5 116.46(17)
C6 C5 C10 107.95(14)
C6 C5 C4 115.28(16)
C10 C5 C4 118.79(15)
C6 C5 H5 104.4
C10 C5 H5 104.4
C4 C5 H5 104.4
O2 C6 C7 121.91(19)
O2 C6 C5 124.75(17)
C7 C6 C5 113.34(15)
C6 C7 C8 111.86(15)
C6 C7 H7A 109.2
C8 C7 H7A 109.2
C6 C7 H7B 109.2
C8 C7 H7B 109.2
H7A C7 H7B 107.9
C20 C8 C7 107.33(15)
C20 C8 C9 112.20(14)
C7 C8 C9 110.64(13)
C20 C8 C14 110.76(14)
C7 C8 C14 110.45(13)
C9 C8 C14 105.51(13)
C11 C9 C8 110.30(14)
C11 C9 C10 112.47(14)
C8 C9 C10 116.79(14)
C11 C9 H9 105.4
C8 C9 H9 105.4
C10 C9 H9 105.4
C21 C10 C1 109.27(16)
C21 C10 C5 112.62(16)
C1 C10 C5 106.87(15)
C21 C10 C9 113.70(15)
C1 C10 C9 107.05(14)
C5 C10 C9 106.97(12)
C12 C11 C9 117.61(14)
C12 C11 H11A 107.9
C9 C11 H11A 107.9
C12 C11 H11B 107.9
C9 C11 H11B 107.9
H11A C11 H11B 107.2
C22 C12 C11 118.56(17)
C22 C12 C13 119.11(18)
C11 C12 C13 122.32(15)
C23 C13 C17 110.14(16)
C23 C13 C12 110.39(16)
C17 C13 C12 105.22(14)
C23 C13 C14 115.52(16)
C17 C13 C14 103.04(14)
C12 C13 C14 111.78(14)
C25 C14 C15 103.10(13)
C25 C14 C8 113.01(14)
C15 C14 C8 114.66(13)
C25 C14 C13 107.56(13)
C15 C14 C13 103.28(14)
C8 C14 C13 114.16(13)
O5 C15 C16 123.42(17)
O5 C15 C14 124.91(17)
C16 C15 C14 111.60(15)
O4 C16 C15 112.81(15)
O4 C16 C17 113.37(17)
C15 C16 C17 103.07(16)
O4 C16 C24 105.71(17)
C15 C16 C24 110.65(17)
C17 C16 C24 111.38(17)
O3 C17 C16 125.1(2)
O3 C17 C13 125.1(2)
C16 C17 C13 109.78(16)
C4 C18 H18A 109.5
C4 C18 H18B 109.5
H18A C18 H18B 109.5
C4 C18 H18C 109.5
H18A C18 H18C 109.5
H18B C18 H18C 109.5
C4 C19 H19A 109.5
C4 C19 H19B 109.5
H19A C19 H19B 109.5
C4 C19 H19C 109.5
H19A C19 H19C 109.5
H19B C19 H19C 109.5
C8 C20 H20A 109.5
C8 C20 H20B 109.5
H20A C20 H20B 109.5
C8 C20 H20C 109.5
H20A C20 H20C 109.5
H20B C20 H20C 109.5
C10 C21 H21A 109.5
C10 C21 H21B 109.5
H21A C21 H21B 109.5
C10 C21 H21C 109.5
H21A C21 H21C 109.5
H21B C21 H21C 109.5
C12 C22 H22A 120.0
C12 C22 H22B 120.0
H22A C22 H22B 120.0
C13 C23 H23A 109.5
C13 C23 H23B 109.5
H23A C23 H23B 109.5
C13 C23 H23C 109.5
H23A C23 H23C 109.5
H23B C23 H23C 109.5
C16 C24 H24A 109.5
C16 C24 H24B 109.5
H24A C24 H24B 109.5
C16 C24 H24C 109.5
H24A C24 H24C 109.5
H24B C24 H24C 109.5
O6 C25 O7 123.39(17)
O6 C25 C14 127.79(18)
O7 C25 C14 108.82(16)
O7 C26 H26A 109.5
O7 C26 H26B 109.5
H26A C26 H26B 109.5
O7 C26 H26C 109.5
H26A C26 H26C 109.5
H26B C26 H26C 109.5
C16 O4 H4 109.5
C25 O7 C26 115.84(18)
C27 O8 H8 109.5

loop_
_geom_bond_atom_site_label_1
_geom_bond_atom_site_label_2
_geom_bond_distance
C1 C2 1.533(3)
C1 C10 1.543(3)
C1 H1A 0.9700
C1 H1B 0.9700
C2 C3 1.495(4)
C2 H2A 0.9700
C2 H2B 0.9700
C3 O1 1.210(3)
C3 C4 1.521(3)
C4 C19 1.528(3)
C4 C18 1.544(3)
C4 C5 1.568(3)
C5 C6 1.509(3)
C5 C10 1.559(2)
C5 H5 0.9800
C6 O2 1.201(2)
C6 C7 1.508(3)
C7 C8 1.550(2)
C7 H7A 0.9700
C7 H7B 0.9700
C8 C20 1.543(2)
C8 C9 1.554(2)
C8 C14 1.570(2)
C9 C11 1.526(2)
C9 C10 1.568(2)
C9 H9 0.9800
C10 C21 1.542(2)
C11 C12 1.507(3)
C11 H11A 0.9700
C11 H11B 0.9700
C12 C22 1.316(3)
C12 C13 1.546(2)
C13 C23 1.530(3)
C13 C17 1.542(3)
C13 C14 1.580(2)
C14 C25 1.538(2)
C14 C15 1.564(2)
C15 O5 1.204(2)
C15 C16 1.517(3)
C16 O4 1.416(2)
C16 C17 1.519(3)
C16 C24 1.523(3)
C17 O3 1.196(3)
C18 H18A 0.9600
C18 H18B 0.9600
C18 H18C 0.9600
C19 H19A 0.9600
C19 H19B 0.9600
C19 H19C 0.9600
C20 H20A 0.9600
C20 H20B 0.9600
C20 H20C 0.9600
C21 H21A 0.9600
C21 H21B 0.9600
C21 H21C 0.9600
C22 H22A 0.9300
C22 H22B 0.9300
C23 H23A 0.9600
C23 H23B 0.9600
C23 H23C 0.9600
C24 H24A 0.9600
C24 H24B 0.9600
C24 H24C 0.9600
C25 O6 1.181(3)
C25 O7 1.342(2)
C26 O7 1.450(3)
C26 H26A 0.9600
C26 H26B 0.9600
C26 H26C 0.9600
O4 H4 0.8200
C27 O8 1.421(10)
C27 H27A 0.9600
C27 H27B 0.9600
C27 H27C 0.9600
O8 H8 0.8200

loop_
_geom_hbond_atom_site_label_D
_geom_hbond_atom_site_label_H
_geom_hbond_atom_site_label_A
_geom_hbond_distance_DH
_geom_hbond_distance_HA
_geom_hbond_distance_DA
_geom_hbond_angle_DHA
_geom_hbond_site_symmetry_A
O8 H8 O3 0.82 2.23 2.810(7) 128.2 3_556
O4 H4 O7 0.82 2.60 3.170(2) 127.5 .
O4 H4 O1 0.82 2.18 2.863(2) 141.4 4_655

loop_
_geom_torsion_atom_site_label_1
_geom_torsion_atom_site_label_2
_geom_torsion_atom_site_label_3
_geom_torsion_atom_site_label_4
_geom_torsion
C10 C1 C2 C3 54.7(2)
C1 C2 C3 O1 124.0(2)
C1 C2 C3 C4 -55.8(2)
O1 C3 C4 C19 -12.1(3)
C2 C3 C4 C19 167.67(18)
O1 C3 C4 C18 106.1(2)
C2 C3 C4 C18 -74.1(2)
O1 C3 C4 C5 -128.66(19)
C2 C3 C4 C5 51.1(2)
C3 C4 C5 C6 178.46(15)
C19 C4 C5 C6 60.8(2)
C18 C4 C5 C6 -61.7(3)
C3 C4 C5 C10 -51.1(2)
C19 C4 C5 C10 -168.75(16)
C18 C4 C5 C10 68.8(3)
C10 C5 C6 O2 -114.4(2)
C4 C5 C6 O2 21.0(3)
C10 C5 C6 C7 65.61(18)
C4 C5 C6 C7 -158.93(16)
O2 C6 C7 C8 122.0(2)
C5 C6 C7 C8 -58.1(2)
C6 C7 C8 C20 -77.40(18)
C6 C7 C8 C9 45.3(2)
C6 C7 C8 C14 161.76(15)
C20 C8 C9 C11 -56.07(19)
C7 C8 C9 C11 -175.90(14)
C14 C8 C9 C11 64.63(16)
C20 C8 C9 C10 73.97(19)
C7 C8 C9 C10 -45.87(19)
C14 C8 C9 C10 -165.33(13)
C2 C1 C10 C21 70.7(2)
C2 C1 C10 C5 -51.4(2)
C2 C1 C10 C9 -165.72(17)
C6 C5 C10 C21 66.19(18)
C4 C5 C10 C21 -67.4(2)
C6 C5 C10 C1 -173.82(14)
C4 C5 C10 C1 52.54(19)
C6 C5 C10 C9 -59.43(16)
C4 C5 C10 C9 166.93(15)
C11 C9 C10 C21 57.1(2)
C8 C9 C10 C21 -71.9(2)
C11 C9 C10 C1 -63.68(18)
C8 C9 C10 C1 167.30(14)
C11 C9 C10 C5 -177.95(14)
C8 C9 C10 C5 53.04(18)
C8 C9 C11 C12 -42.1(2)
C10 C9 C11 C12 -174.44(16)
C9 C11 C12 C22 -165.86(17)
C9 C11 C12 C13 15.2(3)
C22 C12 C13 C23 -60.9(2)
C11 C12 C13 C23 118.07(19)
C22 C12 C13 C17 57.9(2)
C11 C12 C13 C17 -123.12(18)
C22 C12 C13 C14 169.06(17)
C11 C12 C13 C14 -12.0(2)
C20 C8 C14 C25 -65.94(18)
C7 C8 C14 C25 52.84(18)
C9 C8 C14 C25 172.43(13)
C20 C8 C14 C15 176.29(15)
C7 C8 C14 C15 -64.93(18)
C9 C8 C14 C15 54.66(17)
C20 C8 C14 C13 57.41(19)
C7 C8 C14 C13 176.18(14)
C9 C8 C14 C13 -64.22(17)
C23 C13 C14 C25 36.2(2)
C17 C13 C14 C25 -83.94(16)
C12 C13 C14 C25 163.55(15)
C23 C13 C14 C15 144.81(16)
C17 C13 C14 C15 24.66(16)
C12 C13 C14 C15 -87.85(15)
C23 C13 C14 C8 -90.04(19)
C17 C13 C14 C8 149.81(15)
C12 C13 C14 C8 37.30(19)
C25 C14 C15 O5 -76.0(2)
C8 C14 C15 O5 47.2(2)
C13 C14 C15 O5 172.07(16)
C25 C14 C15 C16 101.02(16)
C8 C14 C15 C16 -135.72(15)
C13 C14 C15 C16 -10.89(17)
O5 C15 C16 O4 46.6(3)
C14 C15 C16 O4 -130.48(17)
O5 C15 C16 C17 169.25(16)
C14 C15 C16 C17 -7.84(17)
O5 C15 C16 C24 -71.6(2)
C14 C15 C16 C24 111.34(17)
O4 C16 C17 O3 -32.4(3)
C15 C16 C17 O3 -154.7(2)
C24 C16 C17 O3 86.7(2)
O4 C16 C17 C13 147.03(17)
C15 C16 C17 C13 24.76(18)
C24 C16 C17 C13 -93.9(2)
C23 C13 C17 O3 23.9(3)
C12 C13 C17 O3 -95.1(2)
C14 C13 C17 O3 147.7(2)
C23 C13 C17 C16 -155.54(17)
C12 C13 C17 C16 85.48(17)
C14 C13 C17 C16 -31.76(18)
C15 C14 C25 O6 136.6(2)
C8 C14 C25 O6 12.3(3)
C13 C14 C25 O6 -114.7(2)
C15 C14 C25 O7 -44.21(18)
C8 C14 C25 O7 -168.56(15)
C13 C14 C25 O7 64.52(18)
O6 C25 O7 C26 3.6(3)
C14 C25 O7 C26 -175.64(18)
